data_7025387
loop_
_publ_author_name
'Keene, Tony D.'
'Zimmermann, Iwan'
'Neels, Antonia'
'Sereda, Olha'
'Hauser, J\"urg'
'Bonin, Michel'
'Hursthouse, Michael B.'
'Price, Daniel J.'
'Decurtins, Silvio'

_publ_section_title
;
 Heterocyclic amine directed synthesis of metal(II)-oxalates:
 investigating the magnetic properties of two complete series of chains
 with S = 5/2 to S = 1/2.
;
_journal_issue 20
_journal_name_full 'Dalton transactions (Cambridge, England : 2003)'
_journal_page_first 4937
_journal_page_last 4950
_journal_paper_doi 10.1039/b927522c
_journal_volume 39
_journal_year 2010
_chemical_formula_moiety 'C28 H24 N8 Zn, 2(C3 O6 Zn)'
_chemical_formula_sum 'C34 H24 N8 O12 Zn3'
_chemical_formula_weight 932.72
_chemical_melting_point ?
_chemical_name_common '[Zn(bnz)4][Zn2(ox)3]'
_chemical_name_systematic
;
catena-[(tetrakis(benzimidazole)-zinc(II))-(tris(\m~2~-oxalato)-
di-zinc(II))]
;
_space_group_IT_number 60
_symmetry_cell_setting orthorhombic
_symmetry_space_group_name_Hall '-P 2n 2ab'
_symmetry_space_group_name_H-M 'P b c n'
_atom_sites_solution_hydrogens geom
_atom_sites_solution_primary direct
_atom_sites_solution_secondary difmap
_audit_creation_method SHELXL-97
_cell_angle_alpha 90.00
_cell_angle_beta 90.00
_cell_angle_gamma 90.00
_cell_formula_units_Z 4
_cell_length_a 16.642(3)
_cell_length_b 8.8961(18)
_cell_length_c 24.002(5)
_cell_measurement_reflns_used 33719
_cell_measurement_temperature 150(2)
_cell_measurement_theta_max 29.62
_cell_measurement_theta_min 1.70
_cell_volume 3553.5(12)
_computing_cell_refinement 'STOE X-AREA'
_computing_data_collection 'STOE X-AREA'
_computing_data_reduction 'STOE X-RED'
_computing_molecular_graphics 'Diamond 2 (Brandenberg, 1997)'
_computing_publication_material 'SHELXL-97 (Sheldrick, 1997)'
_computing_structure_refinement 'SHELXL-97 (Sheldrick, 1997)'
_computing_structure_solution 'SHELXS-97 (Sheldrick, 1990)'
_diffrn_ambient_temperature 150(2)
_diffrn_detector_area_resol_mean 0.81\%A
_diffrn_measured_fraction_theta_full 0.988
_diffrn_measured_fraction_theta_max 0.988
_diffrn_measurement_device_type 'STOE IPDS'
_diffrn_measurement_method 'phi oscillation'
_diffrn_radiation_monochromator graphite
_diffrn_radiation_source 'fine-focus sealed tube'
_diffrn_radiation_type MoK\a
_diffrn_radiation_wavelength 0.71073
_diffrn_reflns_av_R_equivalents 0.0752
_diffrn_reflns_av_sigmaI/netI 0.0364
_diffrn_reflns_limit_h_max 22
_diffrn_reflns_limit_h_min -22
_diffrn_reflns_limit_k_max 12
_diffrn_reflns_limit_k_min -12
_diffrn_reflns_limit_l_max 32
_diffrn_reflns_limit_l_min -32
_diffrn_reflns_number 58306
_diffrn_reflns_theta_full 29.31
_diffrn_reflns_theta_max 29.31
_diffrn_reflns_theta_min 1.70
_diffrn_standards_decay_% 0
_diffrn_standards_interval_time 0
_diffrn_standards_number 0
_exptl_absorpt_coefficient_mu 2.086
_exptl_absorpt_correction_T_max 0.805
_exptl_absorpt_correction_T_min 0.671
_exptl_absorpt_correction_type multi-scan
_exptl_absorpt_process_details 'MULscanABS, (PLATON03, Speck, 2003)'
_exptl_crystal_colour white
_exptl_crystal_density_diffrn 1.743
_exptl_crystal_density_method 'not measured'
_exptl_crystal_description block
_exptl_crystal_F_000 1880
_exptl_crystal_size_max 0.1
_exptl_crystal_size_mid 0.09
_exptl_crystal_size_min 0.07
_refine_diff_density_max 0.500
_refine_diff_density_min -0.556
_refine_diff_density_rms 0.072
_refine_ls_extinction_method none
_refine_ls_goodness_of_fit_ref 0.916
_refine_ls_hydrogen_treatment constr
_refine_ls_matrix_type full
_refine_ls_number_parameters 258
_refine_ls_number_reflns 4810
_refine_ls_number_restraints 0
_refine_ls_restrained_S_all 0.916
_refine_ls_R_factor_all 0.0446
_refine_ls_R_factor_gt 0.0272
_refine_ls_shift/su_max 0.000
_refine_ls_shift/su_mean 0.000
_refine_ls_structure_factor_coef Fsqd
_refine_ls_weighting_details 'w=1/[\s^2^(Fo^2^)+(0.0361P)^2^] where P=(Fo^2^+2Fc^2^)/3'
_refine_ls_weighting_scheme calc
_refine_ls_wR_factor_gt 0.0572
_refine_ls_wR_factor_ref 0.0608
_reflns_number_gt 3665
_reflns_number_total 4810
_reflns_threshold_expression >2sigma(I)
_cod_data_source_file b927522c.txt
_cod_data_source_block compound12
_cod_depositor_comments
;
The following automatic conversions were performed:

'_chemical_melting_point' value 'N/A' was changed to '?' - the value
is undefined or not given.

Automatic conversion script
Id: cif_fix_values 1891 2012-01-12 08:04:46Z andrius 
;
_cod_database_code 7025387

loop_
_symmetry_equiv_pos_as_xyz
'x, y, z'
'-x+1/2, -y+1/2, z+1/2'
'-x, y, -z+1/2'
'x+1/2, -y+1/2, -z'
'-x, -y, -z'
'x-1/2, y-1/2, -z-1/2'
'x, -y, z-1/2'
'-x-1/2, y-1/2, z'

loop_
_atom_site_label
_atom_site_type_symbol
_atom_site_fract_x
_atom_site_fract_y
_atom_site_fract_z
_atom_site_U_iso_or_equiv
_atom_site_adp_type
_atom_site_occupancy
_atom_site_symmetry_multiplicity
_atom_site_calc_flag
_atom_site_refinement_flags
C2 C 0.25813(10) 0.18305(18) 0.02938(7) 0.0142(3) Uani 1 1 d .
C3 C 0.22162(10) 0.13601(19) -0.02737(7) 0.0143(3) Uani 1 1 d .
C1 C -0.00601(10) 0.45525(18) 0.02766(7) 0.0155(3) Uani 1 1 d .
Zn1 Zn 0.155261(11) 0.41843(2) -0.002757(8) 0.01474(5) Uani 1 1 d .
Zn2 Zn 0.5000 0.79608(3) 0.2500 0.01661(7) Uani 1 2 d S
O6 O 0.17043(7) 0.22260(14) -0.04761(5) 0.0184(3) Uani 1 1 d .
O4 O 0.31427(7) 0.10236(13) 0.04765(5) 0.0171(2) Uani 1 1 d .
O3 O 0.22915(7) 0.29502(14) 0.05250(5) 0.0184(3) Uani 1 1 d .
O5 O 0.24437(8) 0.01366(13) -0.04776(5) 0.0179(3) Uani 1 1 d .
O1 O -0.07293(8) 0.46654(15) 0.05103(5) 0.0211(3) Uani 1 1 d .
O2 O 0.05263(7) 0.37955(14) 0.04434(5) 0.0187(3) Uani 1 1 d .
N2 N 0.61504(9) 0.57851(17) 0.11919(7) 0.0211(3) Uani 1 1 d .
H2 H 0.6570 0.5581 0.0997 0.025 Uiso 1 1 calc R
N1 N 0.53926(9) 0.67496(18) 0.18615(6) 0.0201(3) Uani 1 1 d .
N4 N 0.35109(10) 1.06999(18) 0.15757(7) 0.0236(3) Uani 1 1 d .
H4 H 0.3325 1.0987 0.1259 0.028 Uiso 1 1 calc R
N3 N 0.41606(9) 0.93368(17) 0.21977(6) 0.0195(3) Uani 1 1 d .
C22 C 0.33813(11) 1.1394(2) 0.20828(8) 0.0206(4) Uani 1 1 d .
C12 C 0.53757(11) 0.5284(2) 0.10910(8) 0.0184(4) Uani 1 1 d .
C26 C 0.38026(12) 1.0932(2) 0.30343(8) 0.0241(4) Uani 1 1 d .
H26 H 0.4071 1.0357 0.3299 0.029 Uiso 1 1 calc R
C11 C 0.61246(11) 0.6646(2) 0.16494(8) 0.0231(4) Uani 1 1 d .
H11 H 0.6572 0.7119 0.1801 0.028 Uiso 1 1 calc R
C17 C 0.49052(11) 0.5898(2) 0.15131(7) 0.0181(3) Uani 1 1 d .
C14 C 0.42363(12) 0.4163(2) 0.06915(9) 0.0280(4) Uani 1 1 d .
H15 H 0.3996 0.3583 0.0416 0.034 Uiso 1 1 calc R
C27 C 0.37959(11) 1.05335(19) 0.24732(8) 0.0192(3) Uani 1 1 d .
C15 C 0.37575(12) 0.4764(2) 0.11135(9) 0.0264(4) Uani 1 1 d .
H16 H 0.3208 0.4576 0.1111 0.032 Uiso 1 1 calc R
C16 C 0.40805(11) 0.5629(2) 0.15339(9) 0.0230(4) Uani 1 1 d .
H17 H 0.3763 0.6016 0.1818 0.028 Uiso 1 1 calc R
C24 C 0.29796(12) 1.3079(2) 0.27852(10) 0.0291(4) Uani 1 1 d .
H24 H 0.2711 1.3941 0.2900 0.035 Uiso 1 1 calc R
C23 C 0.29593(12) 1.2684(2) 0.22287(9) 0.0261(4) Uani 1 1 d .
H23 H 0.2679 1.3249 0.1967 0.031 Uiso 1 1 calc R
C25 C 0.33903(13) 1.2225(2) 0.31789(9) 0.0294(4) Uani 1 1 d .
H25 H 0.3388 1.2532 0.3549 0.035 Uiso 1 1 calc R
C21 C 0.39786(12) 0.9501(2) 0.16661(8) 0.0222(4) Uani 1 1 d .
H21 H 0.4155 0.8857 0.1386 0.027 Uiso 1 1 calc R
C13 C 0.50532(12) 0.4401(2) 0.06708(8) 0.0243(4) Uani 1 1 d .
H14 H 0.5371 0.3992 0.0390 0.029 Uiso 1 1 calc R

loop_
_atom_site_aniso_label
_atom_site_aniso_U_11
_atom_site_aniso_U_22
_atom_site_aniso_U_33
_atom_site_aniso_U_23
_atom_site_aniso_U_13
_atom_site_aniso_U_12
C2 0.0139(7) 0.0138(7) 0.0149(8) 0.0011(6) -0.0020(6) -0.0034(6)
C3 0.0107(7) 0.0173(7) 0.0147(8) 0.0001(7) -0.0011(6) -0.0029(6)
C1 0.0133(7) 0.0183(7) 0.0149(8) 0.0003(6) -0.0008(7) 0.0001(6)
Zn1 0.01218(9) 0.01639(9) 0.01565(10) -0.00063(8) -0.00042(8) 0.00085(8)
Zn2 0.01592(13) 0.02187(13) 0.01205(13) 0.000 0.00062(11) 0.000
O6 0.0192(6) 0.0193(6) 0.0168(6) -0.0023(5) -0.0067(5) 0.0025(5)
O4 0.0186(6) 0.0167(6) 0.0160(6) -0.0014(5) -0.0054(5) 0.0029(5)
O3 0.0197(6) 0.0178(6) 0.0177(6) -0.0036(5) -0.0056(5) 0.0032(5)
O5 0.0166(6) 0.0196(6) 0.0174(7) -0.0053(5) -0.0055(5) 0.0029(5)
O1 0.0148(6) 0.0310(7) 0.0176(7) 0.0065(5) 0.0019(5) 0.0031(5)
O2 0.0139(6) 0.0243(6) 0.0181(6) 0.0053(5) 0.0001(5) 0.0013(5)
N2 0.0154(7) 0.0266(8) 0.0214(8) -0.0072(7) 0.0041(6) 0.0003(6)
N1 0.0157(7) 0.0260(8) 0.0184(8) -0.0061(6) 0.0022(6) -0.0011(6)
N4 0.0256(8) 0.0311(8) 0.0141(7) 0.0020(6) -0.0053(6) 0.0030(7)
N3 0.0209(7) 0.0249(8) 0.0126(7) 0.0000(6) -0.0008(6) 0.0031(6)
C22 0.0190(8) 0.0259(9) 0.0168(9) 0.0020(7) -0.0004(7) -0.0011(7)
C12 0.0168(9) 0.0213(8) 0.0172(9) -0.0012(7) 0.0009(7) 0.0005(7)
C26 0.0256(9) 0.0306(10) 0.0160(9) -0.0007(8) -0.0007(7) -0.0005(8)
C11 0.0166(8) 0.0287(9) 0.0240(10) -0.0066(8) 0.0013(7) -0.0031(7)
C17 0.0174(8) 0.0196(8) 0.0175(8) -0.0003(7) 0.0002(7) -0.0024(7)
C14 0.0273(10) 0.0279(9) 0.0288(11) -0.0061(9) -0.0070(8) -0.0050(8)
C27 0.0185(8) 0.0238(8) 0.0153(8) 0.0000(7) 0.0011(7) -0.0009(7)
C15 0.0182(9) 0.0310(10) 0.0301(12) -0.0001(9) -0.0028(8) -0.0055(8)
C16 0.0165(8) 0.0289(10) 0.0237(10) -0.0014(8) 0.0032(7) -0.0020(7)
C24 0.0261(10) 0.0271(9) 0.0342(12) -0.0048(9) 0.0085(9) 0.0018(8)
C23 0.0210(9) 0.0285(10) 0.0289(11) 0.0034(8) 0.0007(8) 0.0024(8)
C25 0.0314(10) 0.0359(11) 0.0210(10) -0.0069(8) 0.0059(9) -0.0020(9)
C21 0.0248(9) 0.0270(10) 0.0146(9) -0.0004(7) -0.0017(7) 0.0012(7)
C13 0.0259(9) 0.0254(9) 0.0215(9) -0.0065(7) -0.0014(8) 0.0006(8)

loop_
_atom_type_symbol
_atom_type_description
_atom_type_scat_dispersion_real
_atom_type_scat_dispersion_imag
_atom_type_scat_source
C C 0.0033 0.0016 'International Tables Vol C Tables 4.2.6.8 and 6.1.1.4'
H H 0.0000 0.0000 'International Tables Vol C Tables 4.2.6.8 and 6.1.1.4'
N N 0.0061 0.0033 'International Tables Vol C Tables 4.2.6.8 and 6.1.1.4'
O O 0.0106 0.0060 'International Tables Vol C Tables 4.2.6.8 and 6.1.1.4'
Zn Zn 0.2839 1.4301 'International Tables Vol C Tables 4.2.6.8 and 6.1.1.4'

loop_
_geom_angle_atom_site_label_1
_geom_angle_atom_site_label_2
_geom_angle_atom_site_label_3
_geom_angle
_geom_angle_site_symmetry_1
_geom_angle_site_symmetry_3
O3 C2 O4 126.34(16) . .
O3 C2 C3 117.30(14) . .
O4 C2 C3 116.35(14) . .
O6 C3 O5 126.25(16) . .
O6 C3 C2 116.33(15) . .
O5 C3 C2 117.38(14) . .
O1 C1 O2 126.43(16) . .
O1 C1 C1 117.04(19) . 5_565
O2 C1 C1 116.53(19) . 5_565
O6 Zn1 O1 101.93(5) . 5_565
O6 Zn1 O2 104.12(5) . .
O1 Zn1 O2 80.93(5) 5_565 .
O6 Zn1 O4 158.46(5) . 8_665
O1 Zn1 O4 95.59(5) 5_565 8_665
O2 Zn1 O4 90.85(5) . 8_665
O6 Zn1 O3 79.50(5) . .
O1 Zn1 O3 173.82(5) 5_565 .
O2 Zn1 O3 92.89(5) . .
O4 Zn1 O3 84.42(5) 8_665 .
O6 Zn1 O5 88.61(5) . 8_665
O1 Zn1 O5 92.18(5) 5_565 8_665
O2 Zn1 O5 166.50(5) . 8_665
O4 Zn1 O5 78.21(5) 8_665 8_665
O3 Zn1 O5 93.87(5) . 8_665
N1 Zn2 N1 114.21(10) . 3_655
N1 Zn2 N3 112.57(6) . 3_655
N1 Zn2 N3 106.44(6) 3_655 3_655
N1 Zn2 N3 106.44(6) . .
N1 Zn2 N3 112.57(6) 3_655 .
N3 Zn2 N3 104.26(9) 3_655 .
C3 O6 Zn1 113.70(11) . .
C2 O4 Zn1 115.09(11) . 8_655
C2 O3 Zn1 111.29(11) . .
C3 O5 Zn1 112.27(11) . 8_655
C1 O1 Zn1 112.25(11) . 5_565
C1 O2 Zn1 112.18(11) . .
C11 N2 C12 107.31(15) . .
C11 N2 H2 126.3 . .
C12 N2 H2 126.3 . .
C11 N1 C17 105.52(15) . .
C11 N1 Zn2 129.66(13) . .
C17 N1 Zn2 124.66(12) . .
C21 N4 C22 107.69(16) . .
C21 N4 H4 126.2 . .
C22 N4 H4 126.2 . .
C21 N3 C27 105.94(15) . .
C21 N3 Zn2 125.50(13) . .
C27 N3 Zn2 126.99(12) . .
N4 C22 C23 132.02(18) . .
N4 C22 C27 105.66(16) . .
C23 C22 C27 122.31(18) . .
N2 C12 C13 132.05(17) . .
N2 C12 C17 105.67(16) . .
C13 C12 C17 122.26(17) . .
C25 C26 C27 116.77(18) . .
C25 C26 H26 121.6 . .
C27 C26 H26 121.6 . .
N1 C11 N2 112.63(16) . .
N1 C11 H11 123.7 . .
N2 C11 H11 123.7 . .
N1 C17 C12 108.87(15) . .
N1 C17 C16 130.27(17) . .
C12 C17 C16 120.86(17) . .
C13 C14 C15 122.08(19) . .
C13 C14 H15 119.0 . .
C15 C14 H15 119.0 . .
N3 C27 C26 130.58(17) . .
N3 C27 C22 108.45(16) . .
C26 C27 C22 120.97(17) . .
C16 C15 C14 121.51(18) . .
C16 C15 H16 119.2 . .
C14 C15 H16 119.2 . .
C15 C16 C17 116.96(18) . .
C15 C16 H17 121.5 . .
C17 C16 H17 121.5 . .
C23 C24 C25 121.99(19) . .
C23 C24 H24 119.0 . .
C25 C24 H24 119.0 . .
C24 C23 C22 116.16(19) . .
C24 C23 H23 121.9 . .
C22 C23 H23 121.9 . .
C26 C25 C24 121.80(19) . .
C26 C25 H25 119.1 . .
C24 C25 H25 119.1 . .
N3 C21 N4 112.25(17) . .
N3 C21 H21 123.9 . .
N4 C21 H21 123.9 . .
C14 C13 C12 116.31(18) . .
C14 C13 H14 121.8 . .
C12 C13 H14 121.8 . .

loop_
_geom_bond_atom_site_label_1
_geom_bond_atom_site_label_2
_geom_bond_distance
_geom_bond_site_symmetry_2
C2 O3 1.238(2) .
C2 O4 1.257(2) .
C2 C3 1.549(2) .
C3 O6 1.247(2) .
C3 O5 1.252(2) .
C1 O1 1.251(2) .
C1 O2 1.251(2) .
C1 C1 1.561(3) 5_565
Zn1 O6 2.0634(13) .
Zn1 O1 2.0657(13) 5_565
Zn1 O2 2.0772(13) .
Zn1 O4 2.0972(12) 8_665
Zn1 O3 2.1157(13) .
Zn1 O5 2.1621(13) 8_665
Zn2 N1 1.9840(15) .
Zn2 N1 1.9840(15) 3_655
Zn2 N3 1.9942(15) 3_655
Zn2 N3 1.9942(15) .
O4 Zn1 2.0972(12) 8_655
O5 Zn1 2.1621(13) 8_655
O1 Zn1 2.0657(13) 5_565
N2 C11 1.339(2) .
N2 C12 1.385(2) .
N2 H2 0.8600 .
N1 C11 1.324(2) .
N1 C17 1.390(2) .
N4 C21 1.338(2) .
N4 C22 1.382(2) .
N4 H4 0.8600 .
N3 C21 1.319(2) .
N3 C27 1.393(2) .
C22 C23 1.391(3) .
C22 C27 1.393(3) .
C12 C13 1.386(3) .
C12 C17 1.392(3) .
C26 C25 1.384(3) .
C26 C27 1.393(3) .
C26 H26 0.9300 .
C11 H11 0.9300 .
C17 C16 1.394(2) .
C14 C13 1.377(3) .
C14 C15 1.395(3) .
C14 H15 0.9300 .
C15 C16 1.378(3) .
C15 H16 0.9300 .
C16 H17 0.9300 .
C24 C23 1.382(3) .
C24 C25 1.392(3) .
C24 H24 0.9300 .
C23 H23 0.9300 .
C25 H25 0.9300 .
C21 H21 0.9300 .
C13 H14 0.9300 .
